data_1517159
loop_
_publ_author_name
'Chowdari, Naidu S.'
'Suri, Jeff T.'
'Barbas, 3rd, Carlos F'

_publ_section_title
;
 Asymmetric synthesis of quaternary alpha- and beta-amino acids and
 beta-lactams via proline-catalyzed mannich reactions with branched
 aldehyde donors.
;
_journal_issue 15
_journal_name_full 'Organic letters'
_journal_page_first 2507
_journal_page_last 2510
_journal_paper_doi 10.1021/ol049248+
_journal_volume 6
_journal_year 2004
_chemical_formula_sum 'C18 H19 N O3'
_chemical_formula_weight 297.34
_chemical_name_systematic
;
 ?
;
_space_group_IT_number 2
_symmetry_cell_setting triclinic
_symmetry_space_group_name_Hall '-P 1'
_symmetry_space_group_name_H-M 'P -1'
_atom_sites_solution_hydrogens geom
_atom_sites_solution_primary direct
_atom_sites_solution_secondary difmap
_audit_creation_method SHELXL-97
_cell_angle_alpha 76.20(3)
_cell_angle_beta 80.02(3)
_cell_angle_gamma 65.93(3)
_cell_formula_units_Z 2
_cell_length_a 9.0468(18)
_cell_length_b 9.6050(19)
_cell_length_c 10.503(2)
_cell_measurement_reflns_used 2513
_cell_measurement_temperature 296(2)
_cell_measurement_theta_max 25.5
_cell_measurement_theta_min 2.5
_cell_volume 806.3(3)
_computing_cell_refinement 'Bruker SAINT+'
_computing_data_collection 'Bruker SMART'
_computing_data_reduction 'Bruker SAINT+'
_computing_molecular_graphics 'Bruker SHELXTL'
_computing_publication_material 'Bruker SHELXTL'
_computing_structure_refinement 'SHELXL-97 (Sheldrick, 1997)'
_computing_structure_solution 'SHELXS-97 (Sheldrick, 1997)'
_diffrn_ambient_temperature 296(2)
_diffrn_measured_fraction_theta_full 0.995
_diffrn_measured_fraction_theta_max 0.995
_diffrn_measurement_device_type 'CCD area detector'
_diffrn_measurement_method 'phi and omega scans'
_diffrn_radiation_monochromator graphite
_diffrn_radiation_source 'normal-focus sealed tube'
_diffrn_radiation_type MoK\a
_diffrn_radiation_wavelength 0.71073
_diffrn_reflns_av_R_equivalents 0.0190
_diffrn_reflns_av_sigmaI/netI 0.0314
_diffrn_reflns_limit_h_max 10
_diffrn_reflns_limit_h_min -10
_diffrn_reflns_limit_k_max 11
_diffrn_reflns_limit_k_min -11
_diffrn_reflns_limit_l_max 12
_diffrn_reflns_limit_l_min -12
_diffrn_reflns_number 5981
_diffrn_reflns_theta_full 25.00
_diffrn_reflns_theta_max 25.00
_diffrn_reflns_theta_min 2.00
_diffrn_standards_decay_% <1%
_exptl_absorpt_coefficient_mu 0.083
_exptl_absorpt_correction_T_max 0.9901
_exptl_absorpt_correction_T_min 0.9795
_exptl_absorpt_correction_type empirical
_exptl_absorpt_process_details 'SADABS (Sheldrick, 1999)'
_exptl_crystal_colour Colorless
_exptl_crystal_density_diffrn 1.225
_exptl_crystal_density_meas 0
_exptl_crystal_density_method 'not measured'
_exptl_crystal_description Parallelepiped
_exptl_crystal_F_000 316
_exptl_crystal_size_max 0.25
_exptl_crystal_size_mid 0.20
_exptl_crystal_size_min 0.12
_refine_diff_density_max 0.358
_refine_diff_density_min -0.293
_refine_diff_density_rms 0.037
_refine_ls_extinction_method none
_refine_ls_goodness_of_fit_ref 1.086
_refine_ls_hydrogen_treatment riding
_refine_ls_matrix_type full
_refine_ls_number_parameters 200
_refine_ls_number_reflns 2826
_refine_ls_number_restraints 0
_refine_ls_restrained_S_all 1.086
_refine_ls_R_factor_all 0.0757
_refine_ls_R_factor_gt 0.0573
_refine_ls_shift/su_max 0.003
_refine_ls_shift/su_mean 0.001
_refine_ls_structure_factor_coef Fsqd
_refine_ls_weighting_details 'calc w=1/[\s^2^(Fo^2^)+(0.0750P)^2^+0.1400P] where P=(Fo^2^+2Fc^2^)/3'
_refine_ls_weighting_scheme calc
_refine_ls_wR_factor_gt 0.1426
_refine_ls_wR_factor_ref 0.1540
_reflns_number_gt 2116
_reflns_number_total 2826
_reflns_threshold_expression >2sigma(I)
_cod_data_source_file ol049248%2Bsi20040527_120733.cif
_cod_data_source_block jsur
_cod_depositor_comments
;
The following automatic conversions were performed:

'_symmetry_cell_setting' value 'Triclinic' changed to 'triclinic'
according to
/usr/data/users/saulius/automatic-downloads/retrospective/ACS/lib/dictionaries/cif_core.dic
dictionary named 'cif_core.dic' version 2.4.2 from
2011-04-26.

'_exptl_absorpt_correction_type' value 'Empirical'
changed to 'empirical' according to
/usr/data/users/saulius/automatic-downloads/retrospective/ACS/lib/dictionaries/cif_core.dic
dictionary named 'cif_core.dic' version 2.4.2 from 2011-04-26.

Automatic conversion script
Id: cif_fix_values 2281 2013-09-26 08:29:07Z andrius 
;
_cod_original_sg_symbol_H-M P-1
_cod_database_code 1517159

loop_
_symmetry_equiv_pos_as_xyz
'x, y, z'
'-x, -y, -z'

loop_
_atom_site_label
_atom_site_type_symbol
_atom_site_fract_x
_atom_site_fract_y
_atom_site_fract_z
_atom_site_U_iso_or_equiv
_atom_site_adp_type
_atom_site_occupancy
_atom_site_symmetry_multiplicity
_atom_site_calc_flag
_atom_site_refinement_flags
O1 O 0.2233(2) 0.5317(2) -0.29883(18) 0.0652(5) Uani 1 1 d .
O2 O 0.0698(2) 0.6003(2) -0.1178(2) 0.0731(6) Uani 1 1 d .
O3 O 0.6158(2) 0.1497(2) 0.47954(16) 0.0734(6) Uani 1 1 d .
N1 N 0.2937(2) 0.3286(2) 0.02563(18) 0.0473(5) Uani 1 1 d .
H1A H 0.2069 0.3099 0.0339 0.057 Uiso 1 1 calc R
C1 C 0.7048(3) 0.3294(3) -0.2181(2) 0.0557(6) Uani 1 1 d .
H1B H 0.6497 0.4361 -0.2419 0.067 Uiso 1 1 calc R
C2 C 0.8680(3) 0.2716(3) -0.2024(3) 0.0709(8) Uani 1 1 d .
H2A H 0.9216 0.3391 -0.2148 0.085 Uiso 1 1 calc R
C3 C 0.9526(3) 0.1136(3) -0.1683(3) 0.0736(8) Uani 1 1 d .
H3A H 1.0631 0.0738 -0.1575 0.088 Uiso 1 1 calc R
C4 C 0.8719(3) 0.0168(3) -0.1506(3) 0.0671(7) Uani 1 1 d .
H4A H 0.9282 -0.0898 -0.1280 0.081 Uiso 1 1 calc R
C5 C 0.7077(3) 0.0744(3) -0.1657(2) 0.0525(6) Uani 1 1 d .
H5A H 0.6552 0.0061 -0.1533 0.063 Uiso 1 1 calc R
C6 C 0.6199(3) 0.2331(2) -0.1992(2) 0.0431(5) Uani 1 1 d .
C7 C 0.4367(3) 0.3009(2) -0.2071(2) 0.0442(5) Uani 1 1 d .
C8 C 0.3663(3) 0.1792(3) -0.2013(3) 0.0619(7) Uani 1 1 d .
H8A H 0.4244 0.1172 -0.2670 0.074 Uiso 1 1 calc R
H8B H 0.2536 0.2301 -0.2175 0.074 Uiso 1 1 calc R
H8C H 0.3767 0.1138 -0.1158 0.074 Uiso 1 1 calc R
C9 C 0.3866(3) 0.4251(3) -0.3314(2) 0.0594(7) Uani 1 1 d .
H9A H 0.4603 0.4792 -0.3563 0.071 Uiso 1 1 calc R
H9B H 0.3881 0.3781 -0.4040 0.071 Uiso 1 1 calc R
C10 C 0.1963(3) 0.5215(3) -0.1685(3) 0.0522(6) Uani 1 1 d .
C11 C 0.3428(2) 0.4026(2) -0.1011(2) 0.0415(5) Uani 1 1 d .
H11A H 0.4091 0.4561 -0.0874 0.050 Uiso 1 1 calc R
C12 C 0.3809(3) 0.2857(2) 0.1358(2) 0.0410(5) Uani 1 1 d .
C13 C 0.3005(3) 0.2686(3) 0.2608(2) 0.0491(6) Uani 1 1 d .
H13A H 0.1899 0.2890 0.2692 0.059 Uiso 1 1 calc R
C14 C 0.3820(3) 0.2221(3) 0.3715(2) 0.0550(6) Uani 1 1 d .
H14A H 0.3263 0.2102 0.4539 0.066 Uiso 1 1 calc R
C15 C 0.5465(3) 0.1927(3) 0.3625(2) 0.0507(6) Uani 1 1 d .
C16 C 0.6275(3) 0.2094(2) 0.2400(2) 0.0467(6) Uani 1 1 d .
H16A H 0.7379 0.1901 0.2322 0.056 Uiso 1 1 calc R
C17 C 0.5450(3) 0.2551(2) 0.1276(2) 0.0437(5) Uani 1 1 d .
H17A H 0.6014 0.2653 0.0453 0.052 Uiso 1 1 calc R
C18 C 0.7862(3) 0.0967(4) 0.4751(3) 0.0805(9) Uani 1 1 d .
H18A H 0.8193 0.0609 0.5631 0.097 Uiso 1 1 calc R
H18B H 0.8203 0.1800 0.4321 0.097 Uiso 1 1 calc R
H18C H 0.8353 0.0129 0.4273 0.097 Uiso 1 1 calc R

loop_
_atom_site_aniso_label
_atom_site_aniso_U_11
_atom_site_aniso_U_22
_atom_site_aniso_U_33
_atom_site_aniso_U_23
_atom_site_aniso_U_13
_atom_site_aniso_U_12
O1 0.0559(10) 0.0676(11) 0.0622(12) 0.0021(9) -0.0172(8) -0.0168(9)
O2 0.0422(10) 0.0625(11) 0.0945(14) -0.0011(10) -0.0007(9) -0.0094(9)
O3 0.0684(12) 0.0978(14) 0.0488(11) -0.0111(10) -0.0103(9) -0.0260(11)
N1 0.0408(10) 0.0562(11) 0.0510(11) -0.0082(9) -0.0027(8) -0.0262(9)
C1 0.0506(14) 0.0432(13) 0.0726(17) -0.0129(12) 0.0024(12) -0.0191(11)
C2 0.0497(15) 0.0655(17) 0.103(2) -0.0235(15) 0.0043(14) -0.0276(13)
C3 0.0463(15) 0.0736(19) 0.095(2) -0.0240(16) -0.0053(14) -0.0125(14)
C4 0.0625(16) 0.0497(14) 0.0756(19) -0.0149(13) -0.0113(14) -0.0041(13)
C5 0.0620(15) 0.0421(12) 0.0541(14) -0.0136(11) -0.0035(11) -0.0187(11)
C6 0.0476(12) 0.0403(11) 0.0421(12) -0.0124(9) 0.0024(10) -0.0173(10)
C7 0.0484(12) 0.0430(12) 0.0453(12) -0.0104(10) -0.0014(10) -0.0217(10)
C8 0.0632(16) 0.0612(15) 0.0765(18) -0.0235(13) -0.0023(13) -0.0346(13)
C9 0.0613(16) 0.0662(16) 0.0487(15) -0.0096(12) -0.0068(12) -0.0223(13)
C10 0.0400(13) 0.0456(13) 0.0686(17) -0.0044(11) -0.0050(11) -0.0174(11)
C11 0.0369(11) 0.0386(11) 0.0506(13) -0.0087(9) -0.0048(9) -0.0154(9)
C12 0.0444(12) 0.0330(10) 0.0480(13) -0.0125(9) -0.0008(10) -0.0157(9)
C13 0.0460(13) 0.0508(13) 0.0543(15) -0.0148(11) 0.0029(11) -0.0225(11)
C14 0.0599(15) 0.0603(15) 0.0456(14) -0.0128(11) 0.0082(12) -0.0273(12)
C15 0.0579(14) 0.0469(13) 0.0472(14) -0.0111(10) -0.0071(11) -0.0175(11)
C16 0.0420(12) 0.0458(12) 0.0517(14) -0.0137(10) -0.0030(10) -0.0141(10)
C17 0.0452(12) 0.0412(11) 0.0443(13) -0.0117(9) 0.0020(10) -0.0164(10)
C18 0.0690(19) 0.101(2) 0.0595(18) -0.0037(16) -0.0212(14) -0.0212(17)

loop_
_atom_type_symbol
_atom_type_description
_atom_type_scat_dispersion_real
_atom_type_scat_dispersion_imag
_atom_type_scat_source
C C 0.0033 0.0016 'International Tables Vol C Tables 4.2.6.8 and 6.1.1.4'
H H 0.0000 0.0000 'International Tables Vol C Tables 4.2.6.8 and 6.1.1.4'
N N 0.0061 0.0033 'International Tables Vol C Tables 4.2.6.8 and 6.1.1.4'
O O 0.0106 0.0060 'International Tables Vol C Tables 4.2.6.8 and 6.1.1.4'

loop_
_geom_angle_atom_site_label_1
_geom_angle_atom_site_label_2
_geom_angle_atom_site_label_3
_geom_angle
C10 O1 C9 109.52(18)
C15 O3 C18 118.0(2)
C12 N1 C11 122.91(17)
C2 C1 C6 121.8(2)
C1 C2 C3 120.1(2)
C4 C3 C2 119.1(2)
C3 C4 C5 121.1(2)
C4 C5 C6 120.9(2)
C1 C6 C5 117.1(2)
C1 C6 C7 120.68(19)
C5 C6 C7 122.1(2)
C6 C7 C8 113.65(18)
C6 C7 C9 111.73(18)
C8 C7 C9 108.87(19)
C6 C7 C11 112.59(17)
C8 C7 C11 109.90(18)
C9 C7 C11 99.14(17)
O1 C9 C7 106.25(19)
O2 C10 O1 121.8(2)
O2 C10 C11 127.4(2)
O1 C10 C11 110.8(2)
N1 C11 C10 110.41(18)
N1 C11 C7 118.55(17)
C10 C11 C7 102.69(18)
C17 C12 C13 117.7(2)
C17 C12 N1 123.3(2)
C13 C12 N1 118.91(19)
C14 C13 C12 121.0(2)
C13 C14 C15 121.0(2)
O3 C15 C16 124.9(2)
O3 C15 C14 116.3(2)
C16 C15 C14 118.8(2)
C15 C16 C17 120.2(2)
C12 C17 C16 121.3(2)

loop_
_geom_bond_atom_site_label_1
_geom_bond_atom_site_label_2
_geom_bond_distance
O1 C10 1.335(3)
O1 C9 1.451(3)
O2 C10 1.200(3)
O3 C15 1.374(3)
O3 C18 1.409(3)
N1 C12 1.398(3)
N1 C11 1.441(3)
C1 C2 1.374(3)
C1 C6 1.388(3)
C2 C3 1.380(4)
C3 C4 1.363(4)
C4 C5 1.381(3)
C5 C6 1.389(3)
C6 C7 1.523(3)
C7 C8 1.529(3)
C7 C9 1.534(3)
C7 C11 1.559(3)
C10 C11 1.506(3)
C12 C17 1.382(3)
C12 C13 1.394(3)
C13 C14 1.370(3)
C14 C15 1.387(3)
C15 C16 1.375(3)
C16 C17 1.391(3)

loop_
_geom_hbond_atom_site_label_D
_geom_hbond_atom_site_label_H
_geom_hbond_atom_site_label_A
_geom_hbond_distance_DH
_geom_hbond_distance_HA
_geom_hbond_distance_DA
_geom_hbond_angle_DHA
_geom_hbond_site_symmetry_A
N1 H1A O2 0.86 2.37 3.098(3) 142.4 2_565

loop_
_geom_torsion_atom_site_label_1
_geom_torsion_atom_site_label_2
_geom_torsion_atom_site_label_3
_geom_torsion_atom_site_label_4
_geom_torsion
C6 C1 C2 C3 0.6(4)
C1 C2 C3 C4 0.0(5)
C2 C3 C4 C5 -0.3(4)
C3 C4 C5 C6 -0.1(4)
C2 C1 C6 C5 -1.0(4)
C2 C1 C6 C7 175.3(2)
C4 C5 C6 C1 0.7(3)
C4 C5 C6 C7 -175.6(2)
C1 C6 C7 C8 172.7(2)
C5 C6 C7 C8 -11.2(3)
C1 C6 C7 C9 49.0(3)
C5 C6 C7 C9 -134.8(2)
C1 C6 C7 C11 -61.6(3)
C5 C6 C7 C11 114.6(2)
C10 O1 C9 C7 22.1(3)
C6 C7 C9 O1 -151.35(18)
C8 C7 C9 O1 82.3(2)
C11 C7 C9 O1 -32.5(2)
C9 O1 C10 O2 179.1(2)
C9 O1 C10 C11 -0.6(3)
C12 N1 C11 C10 -143.1(2)
C12 N1 C11 C7 98.9(2)
O2 C10 C11 N1 32.6(3)
O1 C10 C11 N1 -147.75(18)
O2 C10 C11 C7 159.9(2)
O1 C10 C11 C7 -20.4(2)
C6 C7 C11 N1 -89.0(2)
C8 C7 C11 N1 38.8(3)
C9 C7 C11 N1 152.81(18)
C6 C7 C11 C10 149.07(18)
C8 C7 C11 C10 -83.2(2)
C9 C7 C11 C10 30.8(2)
C11 N1 C12 C17 -24.9(3)
C11 N1 C12 C13 156.81(19)
C17 C12 C13 C14 -0.4(3)
N1 C12 C13 C14 178.0(2)
C12 C13 C14 C15 0.9(3)
C18 O3 C15 C16 -9.8(4)
C18 O3 C15 C14 170.8(2)
C13 C14 C15 O3 178.8(2)
C13 C14 C15 C16 -0.7(4)
O3 C15 C16 C17 -179.4(2)
C14 C15 C16 C17 0.0(3)
C13 C12 C17 C16 -0.3(3)
N1 C12 C17 C16 -178.54(18)
C15 C16 C17 C12 0.4(3)
